data_7125238
loop_
_publ_author_name
'Adows, Hadeel'
'Zhao, Yuming'

_publ_section_title
;
 Redox interactions of Au(iii) with carboxylated dithiafulvenes and
 tetrathiafulvalene analogues in polar organic media.
;
_journal_issue 89
_journal_name_full 'Chemical communications (Cambridge, England)'
_journal_page_first 13101
_journal_page_last 13104
_journal_paper_doi 10.1039/c6cc07769b
_journal_volume 52
_journal_year 2016
_chemical_formula_moiety 'C32 H30 O8 S8'
_chemical_formula_sum 'C32 H30 O8 S8'
_chemical_formula_weight 799.04
_space_group_crystal_system monoclinic
_space_group_IT_number 15
_space_group_name_Hall '-C 2yc'
_space_group_name_H-M_alt 'C 1 2/c 1'
_atom_sites_solution_hydrogens geom
_atom_sites_solution_primary direct
_audit_creation_date 2016-07-20
_audit_creation_method
;
Olex2 1.2
(compiled 2016.02.19 svn.r3266 for OlexSys, GUI svn.r5155)
;
_audit_update_record
;
2016-09-11 deposited with the CCDC.
2016-10-11 downloaded from the CCDC.
;
_cell_angle_alpha 90
_cell_angle_beta 96.315(4)
_cell_angle_gamma 90
_cell_formula_units_Z 4
_cell_length_a 17.3602(9)
_cell_length_b 9.8696(5)
_cell_length_c 20.8727(10)
_cell_measurement_reflns_used 6160
_cell_measurement_temperature 100(2)
_cell_measurement_theta_max 26.3830
_cell_measurement_theta_min 2.3640
_cell_volume 3554.6(3)
_computing_cell_refinement 'CrysAlisPro 1.171.38.41o (Rigaku OD, 2015)'
_computing_data_collection 'CrysAlisPro 1.171.38.41o (Rigaku OD, 2015)'
_computing_data_reduction 'CrysAlisPro 1.171.38.41o (Rigaku OD, 2015)'
_computing_molecular_graphics 'Olex2 (Dolomanov et al., 2009)'
_computing_publication_material 'Olex2 (Dolomanov et al., 2009)'
_computing_structure_refinement 'ShelXL (Sheldrick, 2015)'
_computing_structure_solution 'ShelXT (Sheldrick, 2015)'
_diffrn_ambient_temperature 100(2)
_diffrn_detector 'CCD plate'
_diffrn_measured_fraction_theta_full 0.999
_diffrn_measured_fraction_theta_max 0.999
_diffrn_measurement_details
;
List of Runs (angles in degrees, time in seconds):

  # Type    Start    End  Width  t~exp~   \w     \q     \k     \f   Frames
#--------------------------------------------------------------------------
  1  \w    -70.00 110.00   0.50   15.00    --   20.00  54.00   0.00  360
  2  \w    -70.00 110.00   0.50   15.00    --   20.00  54.00  90.00  360
  3  \w    -70.00 110.00   0.50   15.00    --   20.00  54.00 180.00  360
  4  \w    -70.00 110.00   0.50   15.00    --   20.00  54.00 270.00  360
;
_diffrn_measurement_device 'Rigaku Saturn 70'
_diffrn_measurement_device_type 'dtrek-CrysAlisPro-abstract goniometer imported rigaku-d*trek images'
_diffrn_measurement_method '\w scans'
_diffrn_orient_matrix_type 'CrysAlisPro convention (1999,Acta A55,543-557)'
_diffrn_orient_matrix_UB_11 -0.0018740000
_diffrn_orient_matrix_UB_12 0.0701346000
_diffrn_orient_matrix_UB_13 0.0070307000
_diffrn_orient_matrix_UB_21 -0.0376085000
_diffrn_orient_matrix_UB_22 -0.0090462000
_diffrn_orient_matrix_UB_23 0.0095981000
_diffrn_orient_matrix_UB_31 0.0165022000
_diffrn_orient_matrix_UB_32 -0.0127383000
_diffrn_orient_matrix_UB_33 0.0320554000
_diffrn_radiation_monochromator graphite
_diffrn_radiation_probe x-ray
_diffrn_radiation_type MoK\a
_diffrn_radiation_wavelength 0.71073
_diffrn_reflns_av_R_equivalents 0.0625
_diffrn_reflns_av_unetI/netI 0.0340
_diffrn_reflns_Laue_measured_fraction_full 0.961
_diffrn_reflns_Laue_measured_fraction_max 0.999
_diffrn_reflns_limit_h_max 21
_diffrn_reflns_limit_h_min -21
_diffrn_reflns_limit_k_max 12
_diffrn_reflns_limit_k_min -12
_diffrn_reflns_limit_l_max 25
_diffrn_reflns_limit_l_min -25
_diffrn_reflns_number 22845
_diffrn_reflns_point_group_measured_fraction_full 0.961
_diffrn_reflns_point_group_measured_fraction_max 0.999
_diffrn_reflns_theta_full 26.000
_diffrn_reflns_theta_max 25.680
_diffrn_reflns_theta_min 2.361
_diffrn_source 'fine-focus sealed X-ray tube'
_diffrn_source_type 'Enhance (Mo) X-ray Source'
_exptl_absorpt_coefficient_mu 0.552
_exptl_absorpt_correction_T_max 1.00000
_exptl_absorpt_correction_T_min 0.94431
_exptl_absorpt_correction_type multi-scan
_exptl_absorpt_process_details
;
CrysAlisPro 1.171.38.41o (Rigaku Oxford Diffraction, 2015)
Empirical absorption correction using spherical harmonics,
 implemented in SCALE3 ABSPACK scaling algorithm.
;
_exptl_crystal_density_diffrn 1.493
_exptl_crystal_F_000 1656
_refine_diff_density_max 0.415
_refine_diff_density_min -0.386
_refine_diff_density_rms 0.071
_refine_ls_extinction_method none
_refine_ls_goodness_of_fit_ref 1.035
_refine_ls_hydrogen_treatment constr
_refine_ls_matrix_type full
_refine_ls_number_parameters 221
_refine_ls_number_reflns 3365
_refine_ls_number_restraints 0
_refine_ls_restrained_S_all 1.035
_refine_ls_R_factor_all 0.0774
_refine_ls_R_factor_gt 0.0565
_refine_ls_shift/su_max 0.001
_refine_ls_shift/su_mean 0.000
_refine_ls_structure_factor_coef Fsqd
_refine_ls_weighting_details 'w=1/[\s^2^(Fo^2^)+(0.0749P)^2^+5.8465P] where P=(Fo^2^+2Fc^2^)/3'
_refine_ls_weighting_scheme calc
_refine_ls_wR_factor_gt 0.1364
_refine_ls_wR_factor_ref 0.1501
_reflns_Friedel_coverage 0.000
_reflns_number_gt 2541
_reflns_number_total 3365
_reflns_threshold_expression 'I > 2\s(I)'
_cod_data_source_file c6cc07769b2.cif
_cod_data_source_block mun1039
_cod_database_code 7125238
_shelxl_version_number 2013-4
_chemical_oxdiff_formula 'C32 H30 S8 O8'
_shelx_space_group_comment
;
The symmetry employed for this shelxl refinement is uniquely defined
by the following loop, which should always be used as a source of
symmetry information in preference to the above space-group names.
They are only intended as comments.
;
_reflns_odcompleteness_completeness 99.95
_reflns_odcompleteness_iscentric 1
_reflns_odcompleteness_theta 26.32
_olex2_refinement_description
;
1. Fixed Uiso
 At 1.2 times of:
  All C(H) groups
 At 1.5 times of:
  All C(H,H,H) groups
2.a Aromatic/amide H refined with riding coordinates:
 C6(H6), C8(H8), C10(H10)
2.b Idealised Me refined as rotating group:
 C11(H11A,H11B,H11C), C12(H12C,H12A,H12B), C14(H14B,H14C,H14A), C16(H16C,H16A,
 H16B)
;
_olex2_submission_special_instructions 'No special instructions were received'
_oxdiff_exptl_absorpt_empirical_details
;
Empirical correction (ABSPACK) includes:
- Absorption correction using spherical harmonics
- Frame scaling
- Detector area scaling
;

loop_
_space_group_symop_operation_xyz
'x, y, z'
'-x, y, -z+1/2'
'x+1/2, y+1/2, z'
'-x+1/2, y+1/2, -z+1/2'
'-x, -y, -z'
'x, -y, z-1/2'
'-x+1/2, -y+1/2, -z'
'x+1/2, -y+1/2, z-1/2'

loop_
_atom_site_label
_atom_site_type_symbol
_atom_site_fract_x
_atom_site_fract_y
_atom_site_fract_z
_atom_site_U_iso_or_equiv
_atom_site_adp_type
_atom_site_occupancy
_atom_site_site_symmetry_order
_atom_site_calc_flag
_atom_site_refinement_flags_posn
S1 S 0.30305(5) 0.58967(12) 0.72543(4) 0.0579(3) Uani 1 1 d .
S2 S 0.39451(5) 0.67234(10) 0.84479(4) 0.0480(3) Uani 1 1 d .
S3 S 0.15056(6) 0.64763(14) 0.77185(6) 0.0785(4) Uani 1 1 d .
S4 S 0.25426(7) 0.72498(13) 0.91382(5) 0.0741(4) Uani 1 1 d .
O1 O 0.49300(15) 0.1593(2) 0.61213(11) 0.0547(6) Uani 1 1 d .
O2 O 0.45871(18) 0.2033(3) 0.50797(12) 0.0692(8) Uani 1 1 d .
O3 O 0.35307(15) 0.6385(3) 0.44657(10) 0.0581(7) Uani 1 1 d .
O4 O 0.34451(17) 0.8087(3) 0.51605(12) 0.0631(7) Uani 1 1 d .
C1 C 0.2516(2) 0.6439(4) 0.78795(18) 0.0526(9) Uani 1 1 d .
C2 C 0.2933(2) 0.6814(4) 0.84271(17) 0.0504(8) Uani 1 1 d .
C3 C 0.39655(18) 0.6177(3) 0.76448(14) 0.0380(7) Uani 1 1 d .
C4 C 0.46044(17) 0.5948(3) 0.73396(13) 0.0323(6) Uani 1 1 d .
C5 C 0.44673(16) 0.5527(3) 0.66492(13) 0.0315(6) Uani 1 1 d .
C6 C 0.46543(17) 0.4217(3) 0.64753(14) 0.0353(7) Uani 1 1 d .
H6 H 0.4880 0.3622 0.6787 0.042 Uiso 1 1 calc R
C7 C 0.45057(17) 0.3792(3) 0.58405(14) 0.0355(7) Uani 1 1 d .
C8 C 0.41800(17) 0.4679(3) 0.53719(14) 0.0392(7) Uani 1 1 d .
H8 H 0.4085 0.4394 0.4946 0.047 Uiso 1 1 calc R
C9 C 0.39967(17) 0.5980(3) 0.55355(14) 0.0370(7) Uani 1 1 d .
C10 C 0.41389(17) 0.6400(3) 0.61737(13) 0.0343(7) Uani 1 1 d .
H10 H 0.4012 0.7279 0.6284 0.041 Uiso 1 1 calc R
C11 C 0.1304(3) 0.4807(7) 0.7848(4) 0.130(3) Uani 1 1 d .
H11A H 0.1572 0.4250 0.7567 0.196 Uiso 1 1 calc GR
H11B H 0.0756 0.4658 0.7762 0.196 Uiso 1 1 calc GR
H11C H 0.1472 0.4577 0.8288 0.196 Uiso 1 1 calc GR
C12 C 0.2870(3) 0.8944(4) 0.9261(2) 0.0743(12) Uani 1 1 d .
H12C H 0.2631 0.9338 0.9610 0.111 Uiso 1 1 calc GR
H12A H 0.2733 0.9460 0.8876 0.111 Uiso 1 1 calc GR
H12B H 0.3422 0.8949 0.9364 0.111 Uiso 1 1 calc GR
C13 C 0.46734(19) 0.2398(3) 0.56321(16) 0.0441(8) Uani 1 1 d .
C14 C 0.5086(3) 0.0213(4) 0.5932(2) 0.0805(14) Uani 1 1 d .
H14B H 0.4616 -0.0195 0.5736 0.121 Uiso 1 1 calc GR
H14C H 0.5281 -0.0300 0.6306 0.121 Uiso 1 1 calc GR
H14A H 0.5465 0.0220 0.5630 0.121 Uiso 1 1 calc GR
C15 C 0.36297(19) 0.6950(4) 0.50449(15) 0.0449(8) Uani 1 1 d .
C16 C 0.3146(3) 0.7182(5) 0.39477(18) 0.0731(13) Uani 1 1 d .
H16C H 0.2674 0.7546 0.4077 0.110 Uiso 1 1 calc GR
H16A H 0.3029 0.6621 0.3574 0.110 Uiso 1 1 calc GR
H16B H 0.3478 0.7911 0.3847 0.110 Uiso 1 1 calc GR

loop_
_atom_site_aniso_label
_atom_site_aniso_U_11
_atom_site_aniso_U_22
_atom_site_aniso_U_33
_atom_site_aniso_U_23
_atom_site_aniso_U_13
_atom_site_aniso_U_12
S1 0.0400(5) 0.0937(8) 0.0393(5) -0.0085(5) 0.0011(4) 0.0022(5)
S2 0.0476(5) 0.0662(6) 0.0312(4) -0.0072(4) 0.0083(3) 0.0053(4)
S3 0.0469(6) 0.0990(9) 0.0909(9) 0.0134(7) 0.0134(5) 0.0079(6)
S4 0.0790(8) 0.0886(8) 0.0623(7) -0.0093(6) 0.0415(6) -0.0023(6)
O1 0.0758(17) 0.0387(13) 0.0489(14) -0.0058(11) 0.0044(12) 0.0131(12)
O2 0.107(2) 0.0541(17) 0.0438(15) -0.0190(12) -0.0017(14) 0.0129(14)
O3 0.0793(18) 0.0637(16) 0.0283(12) 0.0040(11) -0.0071(11) 0.0155(13)
O4 0.0849(19) 0.0501(16) 0.0507(15) 0.0065(12) -0.0090(13) 0.0153(14)
C1 0.0438(19) 0.064(2) 0.051(2) 0.0034(17) 0.0110(16) 0.0026(17)
C2 0.050(2) 0.058(2) 0.0467(19) 0.0025(16) 0.0167(16) 0.0059(16)
C3 0.0424(17) 0.0388(17) 0.0321(15) 0.0002(13) 0.0004(13) 0.0011(13)
C4 0.0400(16) 0.0293(15) 0.0278(14) 0.0012(11) 0.0045(12) 0.0015(12)
C5 0.0317(15) 0.0360(16) 0.0268(14) -0.0033(12) 0.0039(11) -0.0012(12)
C6 0.0408(17) 0.0358(16) 0.0294(15) 0.0016(12) 0.0040(12) 0.0011(13)
C7 0.0364(16) 0.0387(17) 0.0316(15) -0.0058(13) 0.0051(12) -0.0011(13)
C8 0.0431(18) 0.0453(18) 0.0291(15) -0.0063(14) 0.0033(13) -0.0021(14)
C9 0.0362(16) 0.0446(18) 0.0298(15) 0.0005(13) 0.0020(12) -0.0008(13)
C10 0.0393(16) 0.0350(16) 0.0289(14) -0.0005(12) 0.0044(12) 0.0038(13)
C11 0.088(4) 0.104(5) 0.196(8) -0.004(5) -0.001(4) -0.007(3)
C12 0.093(3) 0.073(3) 0.059(3) -0.004(2) 0.018(2) 0.016(2)
C13 0.0497(19) 0.0411(18) 0.0416(19) -0.0057(15) 0.0052(15) 0.0000(15)
C14 0.125(4) 0.039(2) 0.077(3) -0.009(2) 0.007(3) 0.024(2)
C15 0.0450(19) 0.053(2) 0.0357(17) 0.0068(15) 0.0012(14) 0.0003(16)
C16 0.085(3) 0.089(3) 0.041(2) 0.016(2) -0.015(2) 0.009(2)

loop_
_atom_type_symbol
_atom_type_description
_atom_type_scat_dispersion_real
_atom_type_scat_dispersion_imag
_atom_type_scat_source
C C 0.0033 0.0016 'International Tables Vol C Tables 4.2.6.8 and 6.1.1.4'
H H 0.0000 0.0000 'International Tables Vol C Tables 4.2.6.8 and 6.1.1.4'
O O 0.0106 0.0060 'International Tables Vol C Tables 4.2.6.8 and 6.1.1.4'
S S 0.1246 0.1234 'International Tables Vol C Tables 4.2.6.8 and 6.1.1.4'

loop_
_geom_angle_atom_site_label_1
_geom_angle_atom_site_label_2
_geom_angle_atom_site_label_3
_geom_angle
_geom_angle_site_symmetry_1
_geom_angle_site_symmetry_3
C1 S1 C3 97.31(16) . .
C2 S2 C3 96.70(16) . .
C11 S3 C1 99.6(2) . .
C2 S4 C12 101.91(19) . .
C13 O1 C14 114.1(3) . .
C15 O3 C16 117.2(3) . .
S1 C1 S3 116.6(2) . .
C2 C1 S1 116.8(3) . .
C2 C1 S3 126.6(3) . .
S4 C2 S2 118.1(2) . .
C1 C2 S2 117.0(3) . .
C1 C2 S4 124.7(3) . .
S1 C3 S2 112.02(17) . .
C4 C3 S1 121.1(2) . .
C4 C3 S2 126.8(2) . .
C3 C4 C4 124.1(3) . 2_656
C3 C4 C5 116.6(3) . .
C4 C4 C5 119.0(3) 2_656 .
C6 C5 C4 119.6(3) . .
C10 C5 C4 121.8(3) . .
C10 C5 C6 118.7(3) . .
C5 C6 H6 119.8 . .
C7 C6 C5 120.4(3) . .
C7 C6 H6 119.8 . .
C6 C7 C13 122.6(3) . .
C8 C7 C6 120.1(3) . .
C8 C7 C13 117.2(3) . .
C7 C8 H8 119.9 . .
C9 C8 C7 120.1(3) . .
C9 C8 H8 119.9 . .
C8 C9 C10 119.7(3) . .
C8 C9 C15 121.4(3) . .
C10 C9 C15 118.9(3) . .
C5 C10 C9 121.0(3) . .
C5 C10 H10 119.5 . .
C9 C10 H10 119.5 . .
S3 C11 H11A 109.5 . .
S3 C11 H11B 109.5 . .
S3 C11 H11C 109.5 . .
H11A C11 H11B 109.5 . .
H11A C11 H11C 109.5 . .
H11B C11 H11C 109.5 . .
S4 C12 H12C 109.5 . .
S4 C12 H12A 109.5 . .
S4 C12 H12B 109.5 . .
H12C C12 H12A 109.5 . .
H12C C12 H12B 109.5 . .
H12A C12 H12B 109.5 . .
O1 C13 C7 112.9(3) . .
O2 C13 O1 123.5(3) . .
O2 C13 C7 123.6(3) . .
O1 C14 H14B 109.5 . .
O1 C14 H14C 109.5 . .
O1 C14 H14A 109.5 . .
H14B C14 H14C 109.5 . .
H14B C14 H14A 109.5 . .
H14C C14 H14A 109.5 . .
O3 C15 C9 111.0(3) . .
O4 C15 O3 124.5(3) . .
O4 C15 C9 124.5(3) . .
O3 C16 H16C 109.5 . .
O3 C16 H16A 109.5 . .
O3 C16 H16B 109.5 . .
H16C C16 H16A 109.5 . .
H16C C16 H16B 109.5 . .
H16A C16 H16B 109.5 . .

loop_
_geom_bond_atom_site_label_1
_geom_bond_atom_site_label_2
_geom_bond_distance
_geom_bond_site_symmetry_2
S1 C1 1.744(4) .
S1 C3 1.756(3) .
S2 C2 1.755(4) .
S2 C3 1.765(3) .
S3 C1 1.750(4) .
S3 C11 1.712(7) .
S4 C2 1.752(4) .
S4 C12 1.775(5) .
O1 C13 1.332(4) .
O1 C14 1.452(4) .
O2 C13 1.202(4) .
O3 C15 1.325(4) .
O3 C16 1.441(4) .
O4 C15 1.199(4) .
C1 C2 1.336(5) .
C3 C4 1.357(4) .
C4 C4 1.460(6) 2_656
C4 C5 1.493(4) .
C5 C6 1.391(4) .
C5 C10 1.388(4) .
C6 H6 0.9300 .
C6 C7 1.387(4) .
C7 C8 1.386(4) .
C7 C13 1.481(4) .
C8 H8 0.9300 .
C8 C9 1.374(4) .
C9 C10 1.391(4) .
C9 C15 1.492(4) .
C10 H10 0.9300 .
C11 H11A 0.9600 .
C11 H11B 0.9600 .
C11 H11C 0.9600 .
C12 H12C 0.9600 .
C12 H12A 0.9600 .
C12 H12B 0.9600 .
C14 H14B 0.9600 .
C14 H14C 0.9600 .
C14 H14A 0.9600 .
C16 H16C 0.9600 .
C16 H16A 0.9600 .
C16 H16B 0.9600 .

loop_
_geom_torsion_atom_site_label_1
_geom_torsion_atom_site_label_2
_geom_torsion_atom_site_label_3
_geom_torsion_atom_site_label_4
_geom_torsion
_geom_torsion_site_symmetry_1
_geom_torsion_site_symmetry_4
S1 C1 C2 S2 0.3(4) . .
S1 C1 C2 S4 -174.2(2) . .
S1 C3 C4 C4 -169.78(13) . 2_656
S1 C3 C4 C5 3.5(4) . .
S2 C3 C4 C4 8.5(4) . 2_656
S2 C3 C4 C5 -178.3(2) . .
S3 C1 C2 S2 -177.9(2) . .
S3 C1 C2 S4 7.6(6) . .
C1 S1 C3 S2 3.9(2) . .
C1 S1 C3 C4 -177.6(3) . .
C2 S2 C3 S1 -3.7(2) . .
C2 S2 C3 C4 177.9(3) . .
C3 S1 C1 S3 175.8(2) . .
C3 S1 C1 C2 -2.6(3) . .
C3 S2 C2 S4 177.0(2) . .
C3 S2 C2 C1 2.1(3) . .
C3 C4 C5 C6 -111.3(3) . .
C3 C4 C5 C10 67.1(4) . .
C4 C4 C5 C6 62.3(3) 2_656 .
C4 C4 C5 C10 -119.3(2) 2_656 .
C4 C5 C6 C7 177.7(3) . .
C4 C5 C10 C9 -178.3(3) . .
C5 C6 C7 C8 1.0(4) . .
C5 C6 C7 C13 -178.3(3) . .
C6 C5 C10 C9 0.1(4) . .
C6 C7 C8 C9 -0.6(5) . .
C6 C7 C13 O1 4.1(4) . .
C6 C7 C13 O2 -175.9(3) . .
C7 C8 C9 C10 -0.1(4) . .
C7 C8 C9 C15 -178.7(3) . .
C8 C7 C13 O1 -175.2(3) . .
C8 C7 C13 O2 4.8(5) . .
C8 C9 C10 C5 0.3(4) . .
C8 C9 C15 O3 -0.9(4) . .
C8 C9 C15 O4 178.7(3) . .
C10 C5 C6 C7 -0.8(4) . .
C10 C9 C15 O3 -179.5(3) . .
C10 C9 C15 O4 0.1(5) . .
C11 S3 C1 S1 82.1(4) . .
C11 S3 C1 C2 -99.6(5) . .
C12 S4 C2 S2 65.6(3) . .
C12 S4 C2 C1 -119.9(4) . .
C13 C7 C8 C9 178.8(3) . .
C14 O1 C13 O2 -1.0(5) . .
C14 O1 C13 C7 179.0(3) . .
C15 C9 C10 C5 178.9(3) . .
C16 O3 C15 O4 -2.6(5) . .
C16 O3 C15 C9 177.0(3) . .
